data_7059631
loop_
_publ_author_name
'Yin, Jia-Jia'
'Chen, Cheng'
'Zhuang, Gui-Lin'
'Zheng, Jun'
'Zheng, Xiu-Ying'
'Shao, Feng'

_publ_section_title
;
 Syntheses, structures and magnetic properties of novel tetrameric Ln2Mn2
 and ring-like Ln4Mn4 clusters
;
_journal_issue 23
_journal_name_full 'New Journal of Chemistry'
_journal_page_first 9837
_journal_page_last 9843
_journal_paper_doi 10.1039/D0NJ01517B
_journal_volume 44
_journal_year 2020
_chemical_formula_moiety 'C74 H60 Mn4 N5 O43 Y4, N O3'
_chemical_formula_sum 'C74 H123 Mn4 N9 O56 Y4'
_chemical_formula_weight 2610.21
_space_group_crystal_system triclinic
_space_group_IT_number 2
_space_group_name_Hall '-P 1'
_space_group_name_H-M_alt 'P -1'
_atom_sites_solution_hydrogens geom
_audit_creation_date 2020-04-26
_audit_creation_method
;
Olex2 1.2
(compiled 2018.05.29 svn.r3508 for OlexSys, GUI svn.r5506)
;
_audit_update_record
;
2020-04-30 deposited with the CCDC.	2020-05-20 downloaded from the CCDC.
;
_cell_angle_alpha 79.398(3)
_cell_angle_beta 69.241(2)
_cell_angle_gamma 76.963(3)
_cell_formula_units_Z 2
_cell_length_a 16.9322(5)
_cell_length_b 18.8267(6)
_cell_length_c 19.8169(6)
_cell_measurement_reflns_used 18438
_cell_measurement_temperature 120
_cell_measurement_theta_max 69.46
_cell_measurement_theta_min 3.06
_cell_volume 5717.2(3)
_computing_molecular_graphics 'Olex2 (Dolomanov et al., 2009)'
_computing_publication_material 'Olex2 (Dolomanov et al., 2009)'
_computing_structure_refinement 'XL (Sheldrick, 2008)'
_computing_structure_solution 'SHELXT 2018/2 (Sheldrick, 2018)'
_diffrn_ambient_temperature 120
_diffrn_measured_fraction_theta_full 0.971
_diffrn_measured_fraction_theta_max 0.951
_diffrn_measurement_device_type 'STOE STADIVARI'
_diffrn_measurement_method 'rotation method, \w scans'
_diffrn_radiation_type CuK\a
_diffrn_radiation_wavelength 1.54186
_diffrn_reflns_av_R_equivalents 0.0842
_diffrn_reflns_av_unetI/netI 0.1104
_diffrn_reflns_Laue_measured_fraction_full 0.971
_diffrn_reflns_Laue_measured_fraction_max 0.951
_diffrn_reflns_limit_h_max 16
_diffrn_reflns_limit_h_min -20
_diffrn_reflns_limit_k_max 13
_diffrn_reflns_limit_k_min -22
_diffrn_reflns_limit_l_max 19
_diffrn_reflns_limit_l_min -24
_diffrn_reflns_number 52554
_diffrn_reflns_point_group_measured_fraction_full 0.971
_diffrn_reflns_point_group_measured_fraction_max 0.951
_diffrn_reflns_theta_full 67.686
_diffrn_reflns_theta_max 69.921
_diffrn_reflns_theta_min 3.058
_diffrn_source 'GeniX 3D HF Cu'
_exptl_absorpt_coefficient_mu 6.889
_exptl_absorpt_correction_T_max 0.5297
_exptl_absorpt_correction_T_min 0.1036
_exptl_absorpt_correction_type multi-scan
_exptl_absorpt_process_details
;
STOE X-Red32, absorption correction by Gaussian integration, analogous to
P. Coppens, "The Evaluation of Absorption and Extinction in Single-Crystal
Structure Analysis", published in: F. R. Ahmed (Editor), "Crystallographic
Computing", Munksgaard, Copenhagen (1970), 255 - 270.
Afterwards scaling of reflection intensities was performed within STOE LANA.
J. Koziskova, F. Hahn, J. Richter, J. Kozisek, "Comparison of different
absorption corrections on the model structure of tetrakis(\m~2~-acetato)-
diaqua-di-copper(II)", Acta Chimica Slovaca, vol. 9, no. 2, 2016, pp. 136 - 140.
;
_exptl_crystal_colour brown
_exptl_crystal_colour_primary brown
_exptl_crystal_density_diffrn 1.516
_exptl_crystal_density_method 'not measured'
_exptl_crystal_description block
_exptl_crystal_F_000 2668
_exptl_crystal_size_max 0.02
_exptl_crystal_size_mid 0.02
_exptl_crystal_size_min 0.02
_refine_diff_density_max 1.794
_refine_diff_density_min -1.495
_refine_diff_density_rms 0.152
_refine_ls_extinction_method none
_refine_ls_goodness_of_fit_ref 1.035
_refine_ls_hydrogen_treatment constr
_refine_ls_matrix_type full
_refine_ls_number_parameters 1211
_refine_ls_number_reflns 20591
_refine_ls_number_restraints 691
_refine_ls_restrained_S_all 1.056
_refine_ls_R_factor_all 0.1722
_refine_ls_R_factor_gt 0.0976
_refine_ls_shift/su_max 0.001
_refine_ls_shift/su_mean 0.000
_refine_ls_structure_factor_coef Fsqd
_refine_ls_weighting_details 'w=1/[\s^2^(Fo^2^)+(0.1762P)^2^+3.7067P] where P=(Fo^2^+2Fc^2^)/3'
_refine_ls_weighting_scheme calc
_refine_ls_wR_factor_gt 0.2582
_refine_ls_wR_factor_ref 0.3109
_reflns_Friedel_coverage 0.000
_reflns_number_gt 10594
_reflns_number_total 20591
_reflns_threshold_expression 'I > 2\s(I)'
_cod_data_source_file d0nj01517b2.cif
_cod_data_source_block Y4Mn4
_cod_depositor_comments
;Adding full bibliography for 7059628--7059633.cif.

 Adding full bibliography for 7059628--7059633.cif.
;
_cod_database_code 7059631
_shelx_shelxl_version_number 2014/7
_shelx_space_group_comment
;
The symmetry employed for this shelxl refinement is uniquely defined
by the following loop, which should always be used as a source of
symmetry information in preference to the above space-group names.
They are only intended as comments.
;
_olex2_refinement_description
;
1. Fixed Uiso
 At 1.2 times of:
  All C(H) groups, All C(H,H) groups
 At 1.5 times of:
  All C(H,H,H) groups
2. Restrained distances
 C48-C49
 2.5 with sigma of 0.02
 O19-C47 = C46-C47 = C48-C46 = O20-C48 = C49-C46 = C49-C50 = C46-C45
 1.5 with sigma of 0.02
 C49-O20
 3 with sigma of 0.02
 C49-O19
 3 with sigma of 0.02
 C49-C45
 3 with sigma of 0.02
 C48-C47
 2.5 with sigma of 0.02
 C37-C38 = C34-C37 = C34-C36 = O12-C36 = C34-C35 = C33-C34 = O8-C30 = C30-C28 =
  C29-C28 = O7-C29 = C31-C28 = C31-C32 = C44-C43 = C43-C40 = C40-C39 = O16-C41 =
  C42-C40 = O15-C42 = C40-C41
 1.5 with sigma of 0.02
 O11-C35 = O12-C36 = O7-C29
 1.4 with sigma of 0.02
3. Rigid bond restraints
 C26, C25, N5
 with sigma for 1-2 distances of 0.001 and sigma for 1-3 distances of 0.001
4. Uiso/Uaniso restraints and constraints
O9 \\sim O10 \\sim O11 \\sim O12 \\sim C33 \\sim C34 \\sim C35 \\sim C36 \\sim
C37 \\sim C38: within 1.7A with sigma of 0.004 and sigma for terminal atoms of
0.008
O5 \\sim O6 \\sim O7 \\sim O8 \\sim C27 \\sim C28 \\sim C29 \\sim C30 \\sim C31
\\sim C32: within 1.7A with sigma of 0.004 and sigma for terminal atoms of 0.008
O17 \\sim O18 \\sim O19 \\sim O20 \\sim C45 \\sim C46 \\sim C47 \\sim C48 \\sim
C49 \\sim C50: within 1.7A with sigma of 0.004 and sigma for terminal atoms of
0.008
O37 \\sim O38 \\sim O39 \\sim N6: within 1.7A with sigma of 0.004 and sigma for
terminal atoms of 0.008
O13 \\sim O14 \\sim O15 \\sim O16 \\sim C39 \\sim C41 \\sim C42 \\sim C43 \\sim
C44: within 1.7A with sigma of 0.004 and sigma for terminal atoms of 0.008
C4 \\sim C3 \\sim C2 \\sim C1 \\sim N1 \\sim C5 \\sim C6 \\sim O1: within 1.7A
with sigma of 0.004 and sigma for terminal atoms of 0.008
N2 \\sim O2 \\sim C12 \\sim C11 \\sim C10 \\sim C9 \\sim C8 \\sim C7: within
1.7A with sigma of 0.004 and sigma for terminal atoms of 0.008
O3 \\sim C18 \\sim C16 \\sim C17 \\sim N3 \\sim C13 \\sim C14 \\sim C15: within
1.7A with sigma of 0.004 and sigma for terminal atoms of 0.008
O4 \\sim C24 \\sim C23 \\sim N4 \\sim C19 \\sim C20 \\sim C21 \\sim C22: within
1.7A with sigma of 0.004 and sigma for terminal atoms of 0.008
C61 \\sim C57 \\sim C58 \\sim C59 \\sim C60 \\sim O26 \\sim O25 \\sim O28 \\sim
O27 \\sim C62: within 1.7A with sigma of 0.004 and sigma for terminal atoms of
0.008
C56 \\sim C55 \\sim C53 \\sim C52 \\sim C54 \\sim O24 \\sim O22 \\sim C51 \\sim
O21 \\sim O23: within 1.7A with sigma of 0.004 and sigma for terminal atoms of
0.008
C68 \\sim C67 \\sim C65 \\sim C64 \\sim C66 \\sim O30 \\sim O32 \\sim C63 \\sim
O31 \\sim O29: within 1.7A with sigma of 0.004 and sigma for terminal atoms of
0.008
C74 \\sim C73 \\sim O33 \\sim C69 \\sim O34 \\sim C72 \\sim C71 \\sim C70 \\sim
O35 \\sim O36: within 1.7A with sigma of 0.004 and sigma for terminal atoms of
0.008
N5 \\sim C25 \\sim C26: within 1.7A with sigma of 0.004 and sigma for terminal
atoms of 0.008
Uanis(C42) \\sim Ueq, Uanis(O15) \\sim Ueq, Uanis(C43) \\sim Ueq, Uanis(C44)
\\sim Ueq: with sigma of 0.01 and sigma for terminal atoms of 0.02
5.a Secondary CH2 refined with riding coordinates:
 C6(H6A,H6B), C12(H12A,H12B), C18(H18A,H18B), C24(H24A,H24B), C53(H53A,H53B),
 C54(H54A,H54B), C55(H55A,H55B), C59(H59A,H59B), C60(H60A,H60B), C61(H61A,H61B),
  C65(H65A,H65B), C66(H66A,H66B), C67(H67A,H67B), C71(H71A,H71B), C72(H72A,
 H72B), C73(H73A,H73B)
5.b Aromatic/amide H refined with riding coordinates:
 C1(H1), C2(H2), C3(H3), C4(H4), C7(H7), C8(H8), C9(H9), C10(H10), C13(H13),
 C14(H14), C15(H15), C16(H16), C19(H19), C20(H20), C21(H21), C22(H22)
5.c Idealised Me refined as rotating group:
 C56(H56A,H56B,H56C), C62(H62A,H62B,H62C), C68(H68A,H68B,H68C), C74(H74A,H74B,
 H74C)
;
_platon_squeeze_void_probe_radius 1.20
_olex2_submission_special_instructions 'No special instructions were received'

loop_
_space_group_symop_operation_xyz
'x, y, z'
'-x, -y, -z'

loop_
_atom_site_label
_atom_site_type_symbol
_atom_site_fract_x
_atom_site_fract_y
_atom_site_fract_z
_atom_site_U_iso_or_equiv
_atom_site_adp_type
_atom_site_occupancy
_atom_site_site_symmetry_order
_atom_site_calc_flag
_atom_site_refinement_flags_posn
_atom_site_refinement_flags_adp
_atom_site_refinement_flags_occupancy
_atom_site_disorder_assembly
_atom_site_disorder_group
Y1 Y 0.86580(6) 0.51572(5) 0.83860(5) 0.0402(2) Uani 1 1 d . . . . .
Y2 Y 0.64984(6) 0.65437(6) 0.68415(5) 0.0484(3) Uani 1 1 d . . . . .
Y3 Y 0.71101(7) 0.32816(6) 0.72582(6) 0.0512(3) Uani 1 1 d . . . . .
Y4 Y 0.80779(8) 0.84155(6) 0.79111(6) 0.0592(3) Uani 1 1 d . . . . .
Mn1 Mn 0.67180(11) 0.49458(10) 0.61924(9) 0.0456(4) Uani 1 1 d . . . . .
Mn2 Mn 0.78676(13) 0.35950(11) 0.85767(10) 0.0511(5) Uani 1 1 d . . . . .
Mn3 Mn 0.94257(12) 0.67446(10) 0.81006(10) 0.0488(5) Uani 1 1 d . . . . .
Mn4 Mn 0.63306(14) 0.81155(12) 0.75156(12) 0.0640(6) Uani 1 1 d . . . . .
O1 O 0.8846(5) 0.3882(4) 0.8624(4) 0.0518(16) Uani 1 1 d . U . . .
O1W O 0.6263(8) 0.2390(6) 0.7937(6) 0.093(3) Uani 1 1 d . . . . .
O2 O 0.9334(5) 0.5889(4) 0.8776(4) 0.0479(15) Uani 1 1 d . U . . .
O2W O 0.7662(7) 0.2543(6) 0.6288(7) 0.094(3) Uani 1 1 d . . . . .
O3 O 0.6138(6) 0.7822(5) 0.6727(5) 0.0653(19) Uani 1 1 d . U . . .
O3W O 0.7368(8) 0.9370(6) 0.8656(6) 0.093(3) Uani 1 1 d . . . . .
O4 O 0.5956(5) 0.5852(5) 0.6309(5) 0.0598(18) Uani 1 1 d . U . . .
O4W O 0.9202(9) 0.9115(6) 0.7332(7) 0.109(4) Uani 1 1 d . . . . .
O5 O 0.9640(7) 0.7270(5) 0.8762(5) 0.080(2) Uani 1 1 d . U . . .
O5W O 1.0895(6) 0.6643(5) 0.7562(5) 0.068(2) Uani 1 1 d . . . . .
O6 O 0.8746(8) 0.8333(6) 0.8758(6) 0.087(2) Uani 1 1 d . U . . .
O6W O 0.7183(5) 0.5074(5) 0.4983(4) 0.059(2) Uani 1 1 d . . . . .
O7 O 1.1113(12) 0.7831(10) 0.9813(10) 0.163(4) Uani 1 1 d D U . . .
O7W O 0.4962(9) 0.8564(9) 0.8108(9) 0.141(5) Uani 1 1 d . . . . .
O8 O 0.9698(12) 0.9245(9) 0.9932(9) 0.153(4) Uani 1 1 d D U . . .
O9 O 0.7566(11) 0.9337(6) 0.7175(7) 0.122(3) Uani 1 1 d . U . . .
O10 O 0.6434(11) 0.9090(6) 0.6983(7) 0.118(3) Uani 1 1 d . U . . .
O11 O 0.7576(16) 0.9687(11) 0.5291(12) 0.205(6) Uani 1 1 d D U . . .
O12 O 0.5981(17) 1.0885(11) 0.7405(12) 0.208(6) Uani 1 1 d D U . . .
O13 O 0.5809(5) 0.4476(5) 0.6149(4) 0.0585(18) Uani 1 1 d . U . . .
O14 O 0.5962(5) 0.3421(5) 0.6861(5) 0.0667(19) Uani 1 1 d . U . . .
O15 O 0.4547(10) 0.2614(9) 0.5951(10) 0.149(5) Uani 1 1 d D U . . .
O16 O 0.3817(6) 0.3999(6) 0.5697(6) 0.087(3) Uani 1 1 d D U . . .
O17 O 0.8091(9) 0.2336(5) 0.7554(8) 0.111(3) Uani 1 1 d . U . . .
O18 O 0.8480(9) 0.2592(5) 0.8428(7) 0.110(3) Uani 1 1 d . U . . .
O19 O 0.9465(14) 0.0282(9) 0.7638(14) 0.209(6) Uani 1 1 d D U . . .
O20 O 0.9389(15) 0.0518(10) 0.9115(12) 0.222(6) Uani 1 1 d D U . . .
O21 O 0.8196(4) 0.3872(4) 0.7343(4) 0.0419(14) Uani 1 1 d . U . . .
O22 O 0.8663(4) 0.4899(4) 0.7282(3) 0.0394(14) Uani 1 1 d . U . . .
O23 O 0.7503(5) 0.4049(4) 0.6198(4) 0.0468(15) Uani 1 1 d . U . . .
O24 O 0.7457(4) 0.5521(4) 0.6270(4) 0.0437(15) Uani 1 1 d . U . . .
O25 O 0.7840(5) 0.6774(4) 0.6665(4) 0.0491(15) Uani 1 1 d . U . . .
O26 O 0.7852(5) 0.7796(4) 0.7060(4) 0.0503(16) Uani 1 1 d . U . . .
O27 O 0.9313(5) 0.7598(4) 0.7457(4) 0.0521(16) Uani 1 1 d . U . . .
O28 O 0.9265(5) 0.6123(4) 0.7530(4) 0.0454(15) Uani 1 1 d . U . . .
O29 O 0.6644(6) 0.8303(5) 0.8290(5) 0.0645(19) Uani 1 1 d . U . . .
O30 O 0.6239(5) 0.7132(5) 0.7891(4) 0.0596(18) Uani 1 1 d . U . . .
O31 O 0.7959(5) 0.7198(4) 0.8570(4) 0.0527(16) Uani 1 1 d . U . . .
O32 O 0.7552(5) 0.6136(4) 0.8720(4) 0.0505(16) Uani 1 1 d . U . . .
O33 O 0.6267(5) 0.5607(5) 0.7775(4) 0.0513(16) Uani 1 1 d . U . . .
O34 O 0.6359(5) 0.4519(5) 0.7425(4) 0.0528(16) Uani 1 1 d . U . . .
O35 O 0.6865(5) 0.3418(5) 0.8457(4) 0.0555(17) Uani 1 1 d . U . . .
O36 O 0.7420(5) 0.4586(4) 0.8730(4) 0.0496(16) Uani 1 1 d . U . . .
N1 N 1.0203(6) 0.4495(6) 0.7951(5) 0.0537(17) Uani 1 1 d . U . . .
N2 N 0.8491(6) 0.4901(6) 0.9728(5) 0.0531(17) Uani 1 1 d . U . . .
N3 N 0.6814(7) 0.7167(6) 0.5552(6) 0.0630(18) Uani 1 1 d . U . . .
N4 N 0.4861(7) 0.6772(7) 0.7207(7) 0.076(2) Uani 1 1 d . U . . .
N5 N 0.7381(13) 0.3127(10) 0.9752(7) 0.125(4) Uani 1 1 d . U . . .
C1 C 1.0853(7) 0.4802(7) 0.7490(7) 0.0565(19) Uani 1 1 d . U . . .
H1 H 1.0747 0.5302 0.7340 0.068 Uiso 1 1 calc R . . . .
C2 C 1.1686(8) 0.4420(8) 0.7216(8) 0.064(2) Uani 1 1 d . U . . .
H2 H 1.2131 0.4655 0.6904 0.077 Uiso 1 1 calc R . . . .
C3 C 1.1816(9) 0.3681(8) 0.7430(8) 0.066(2) Uani 1 1 d . U . . .
H3 H 1.2361 0.3404 0.7257 0.080 Uiso 1 1 calc R . . . .
C4 C 1.1182(8) 0.3356(8) 0.7879(7) 0.062(2) Uani 1 1 d . U . . .
H4 H 1.1275 0.2852 0.8014 0.075 Uiso 1 1 calc R . . . .
C5 C 1.0373(8) 0.3774(7) 0.8147(7) 0.0551(17) Uani 1 1 d . U . . .
C6 C 0.9616(8) 0.3432(7) 0.8674(7) 0.0554(18) Uani 1 1 d . U . . .
H6A H 0.9652 0.2946 0.8556 0.066 Uiso 1 1 calc R . . . .
H6B H 0.9628 0.3386 0.9166 0.066 Uiso 1 1 calc R . . . .
C7 C 0.8112(8) 0.4364(7) 1.0161(6) 0.0548(19) Uani 1 1 d . U . . .
H7 H 0.7870 0.4086 0.9971 0.066 Uiso 1 1 calc R . . . .
C8 C 0.8060(8) 0.4196(8) 1.0894(6) 0.060(2) Uani 1 1 d . U . . .
H8 H 0.7815 0.3797 1.1172 0.072 Uiso 1 1 calc R . . . .
C9 C 0.8364(8) 0.4610(8) 1.1193(7) 0.061(2) Uani 1 1 d . U . . .
H9 H 0.8319 0.4523 1.1682 0.074 Uiso 1 1 calc R . . . .
C10 C 0.8766(8) 0.5198(8) 1.0717(6) 0.0596(19) Uani 1 1 d . U . . .
H10 H 0.8999 0.5499 1.0890 0.071 Uiso 1 1 calc R . . . .
C11 C 0.8799(8) 0.5303(7) 1.0028(6) 0.0540(16) Uani 1 1 d . U . . .
C12 C 0.9164(8) 0.5946(7) 0.9525(6) 0.0516(17) Uani 1 1 d . U . . .
H12A H 0.8762 0.6395 0.9654 0.062 Uiso 1 1 calc R . . . .
H12B H 0.9692 0.5979 0.9595 0.062 Uiso 1 1 calc R . . . .
C13 C 0.7288(8) 0.6815(8) 0.4961(7) 0.063(2) Uani 1 1 d . U . . .
H13 H 0.7474 0.6310 0.5015 0.075 Uiso 1 1 calc R . . . .
C14 C 0.7500(9) 0.7212(8) 0.4262(8) 0.066(2) Uani 1 1 d . U . . .
H14 H 0.7821 0.6974 0.3853 0.080 Uiso 1 1 calc R . . . .
C15 C 0.7227(9) 0.7943(8) 0.4201(8) 0.072(2) Uani 1 1 d . U . . .
H15 H 0.7399 0.8209 0.3745 0.087 Uiso 1 1 calc R . . . .
C16 C 0.6720(10) 0.8308(9) 0.4767(8) 0.075(2) Uani 1 1 d . U . . .
H16 H 0.6502 0.8806 0.4706 0.089 Uiso 1 1 calc R . . . .
C17 C 0.6534(9) 0.7906(8) 0.5450(8) 0.0686(19) Uani 1 1 d . U . . .
C18 C 0.5978(9) 0.8240(8) 0.6134(7) 0.070(2) Uani 1 1 d . U . . .
H18A H 0.6088 0.8730 0.6104 0.084 Uiso 1 1 calc R . . . .
H18B H 0.5379 0.8278 0.6184 0.084 Uiso 1 1 calc R . . . .
C19 C 0.4332(9) 0.7179(9) 0.7739(9) 0.085(2) Uani 1 1 d . U . . .
H19 H 0.4569 0.7353 0.8020 0.102 Uiso 1 1 calc R . . . .
C20 C 0.3466(9) 0.7346(10) 0.7883(9) 0.090(3) Uani 1 1 d . U . . .
H20 H 0.3123 0.7657 0.8231 0.108 Uiso 1 1 calc R . . . .
C21 C 0.3096(10) 0.7029(10) 0.7480(9) 0.088(3) Uani 1 1 d . U . . .
H21 H 0.2505 0.7104 0.7580 0.106 Uiso 1 1 calc R . . . .
C22 C 0.3645(9) 0.6613(9) 0.6946(9) 0.083(2) Uani 1 1 d . U . . .
H22 H 0.3438 0.6394 0.6674 0.099 Uiso 1 1 calc R . . . .
C23 C 0.4516(8) 0.6527(9) 0.6821(8) 0.075(2) Uani 1 1 d . U . . .
C24 C 0.5149(8) 0.6037(9) 0.6223(8) 0.068(2) Uani 1 1 d . U . . .
H24A H 0.4927 0.5594 0.6260 0.081 Uiso 1 1 calc R . . . .
H24B H 0.5197 0.6302 0.5746 0.081 Uiso 1 1 calc R . . . .
C25 C 0.7135(17) 0.2714(14) 1.0167(9) 0.135(4) Uani 1 1 d . U . . .
C26 C 0.6411(18) 0.2399(15) 1.0303(11) 0.146(5) Uani 1 1 d . U . . .
C27 C 0.9361(12) 0.7883(10) 0.8962(9) 0.090(2) Uani 1 1 d . U . . .
C28 C 0.9703(12) 0.8136(9) 0.9461(9) 0.108(2) Uani 1 1 d D U . . .
C29 C 1.0630(12) 0.7781(11) 0.9331(11) 0.114(3) Uani 1 1 d D U . . .
C30 C 0.9551(16) 0.8962(10) 0.9347(11) 0.120(3) Uani 1 1 d D U . . .
C31 C 0.9173(13) 0.7885(12) 1.0246(10) 0.117(3) Uani 1 1 d D U . . .
C32 C 0.8218(14) 0.7935(13) 1.0503(12) 0.129(5) Uani 1 1 d D U . . .
C33 C 0.6934(19) 0.9497(10) 0.6921(12) 0.129(3) Uani 1 1 d D U . . .
C34 C 0.6820(17) 1.0244(11) 0.6489(12) 0.155(3) Uani 1 1 d D U . . .
C35 C 0.701(2) 1.0213(13) 0.5692(12) 0.169(4) Uani 1 1 d D U . . .
C36 C 0.5869(18) 1.0589(14) 0.6802(14) 0.170(4) Uani 1 1 d D U . . .
C37 C 0.7444(19) 1.0673(12) 0.6523(14) 0.160(4) Uani 1 1 d D U . . .
C38 C 0.757(2) 1.1324(12) 0.5968(14) 0.163(6) Uani 1 1 d D U . . .
C39 C 0.5590(8) 0.3851(8) 0.6464(7) 0.063(2) Uani 1 1 d D U . . .
C40 C 0.4871(7) 0.3625(7) 0.6323(6) 0.064(4) Uani 1 1 d D . . . .
C41 C 0.4600(9) 0.4166(9) 0.5761(9) 0.085(3) Uani 1 1 d D U . . .
C42 C 0.5219(13) 0.2882(11) 0.6101(15) 0.139(5) Uani 1 1 d D U . . .
C43 C 0.4136(11) 0.3648(12) 0.7082(10) 0.122(5) Uani 1 1 d D U . . .
C44 C 0.3714(13) 0.4388(12) 0.7362(13) 0.128(5) Uani 1 1 d D U . . .
C45 C 0.8472(13) 0.2163(9) 0.8023(13) 0.122(3) Uani 1 1 d D U . . .
C46 C 0.9179(13) 0.1426(10) 0.8028(12) 0.156(3) Uani 1 1 d D U . . .
C47 C 0.8750(17) 0.0918(12) 0.7799(15) 0.170(4) Uani 1 1 d D U . . .
C48 C 0.8949(15) 0.1243(11) 0.8877(11) 0.173(4) Uani 1 1 d D U . . .
C49 C 1.0209(12) 0.1471(10) 0.7826(12) 0.167(4) Uani 1 1 d D U . . .
C50 C 1.053(2) 0.1920(14) 0.7148(14) 0.185(6) Uani 1 1 d D U . . .
C51 C 0.8497(7) 0.4433(6) 0.7002(5) 0.0408(15) Uani 1 1 d . U . . .
C52 C 0.8724(6) 0.4557(6) 0.6172(5) 0.0416(14) Uani 1 1 d . U . . .
C53 C 0.8391(7) 0.4014(6) 0.5897(6) 0.0451(16) Uani 1 1 d . U . . .
H53A H 0.8544 0.4113 0.5372 0.054 Uiso 1 1 calc R . . . .
H53B H 0.8672 0.3520 0.6010 0.054 Uiso 1 1 calc R . . . .
C54 C 0.8376(6) 0.5338(6) 0.5921(6) 0.0418(16) Uani 1 1 d . U . . .
H54A H 0.8657 0.5675 0.6032 0.050 Uiso 1 1 calc R . . . .
H54B H 0.8504 0.5394 0.5398 0.050 Uiso 1 1 calc R . . . .
C55 C 0.9732(6) 0.4440(6) 0.5841(6) 0.0454(18) Uani 1 1 d . U . . .
H55A H 0.9899 0.4412 0.5324 0.054 Uiso 1 1 calc R . . . .
H55B H 0.9927 0.4862 0.5903 0.054 Uiso 1 1 calc R . . . .
C56 C 1.0178(7) 0.3747(7) 0.6187(6) 0.050(2) Uani 1 1 d . U . . .
H56A H 1.0782 0.3674 0.5926 0.075 Uiso 1 1 calc GR . . . .
H56B H 0.9949 0.3331 0.6168 0.075 Uiso 1 1 calc GR . . . .
H56C H 1.0082 0.3799 0.6684 0.075 Uiso 1 1 calc GR . . . .
C57 C 0.8222(8) 0.7217(6) 0.6768(6) 0.0483(16) Uani 1 1 d . U . . .
C58 C 0.9221(8) 0.7034(6) 0.6469(6) 0.0495(15) Uani 1 1 d . U . . .
C59 C 0.9542(7) 0.6280(6) 0.6764(6) 0.0445(16) Uani 1 1 d . U . . .
H59A H 0.9367 0.5931 0.6566 0.053 Uiso 1 1 calc R . . . .
H59B H 1.0164 0.6201 0.6589 0.053 Uiso 1 1 calc R . . . .
C60 C 0.9600(8) 0.7599(7) 0.6689(6) 0.0521(18) Uani 1 1 d . U . . .
H60A H 1.0221 0.7481 0.6511 0.063 Uiso 1 1 calc R . . . .
H60B H 0.9428 0.8085 0.6466 0.063 Uiso 1 1 calc R . . . .
C61 C 0.9506(8) 0.7109(7) 0.5628(6) 0.055(2) Uani 1 1 d . U . . .
H61A H 1.0120 0.7102 0.5438 0.066 Uiso 1 1 calc R . . . .
H61B H 0.9400 0.6683 0.5486 0.066 Uiso 1 1 calc R . . . .
C62 C 0.9068(10) 0.7797(7) 0.5270(7) 0.067(3) Uani 1 1 d . U . . .
H62A H 0.9314 0.7811 0.4752 0.101 Uiso 1 1 calc GR . . . .
H62B H 0.9149 0.8224 0.5420 0.101 Uiso 1 1 calc GR . . . .
H62C H 0.8466 0.7788 0.5414 0.101 Uiso 1 1 calc GR . . . .
C63 C 0.7401(8) 0.6801(7) 0.8748(6) 0.0527(16) Uani 1 1 d . U . . .
C64 C 0.6429(8) 0.7158(7) 0.9062(7) 0.0596(16) Uani 1 1 d . U . . .
C65 C 0.6328(9) 0.7996(7) 0.8980(7) 0.062(2) Uani 1 1 d . U . . .
H65A H 0.5723 0.8201 0.9172 0.075 Uiso 1 1 calc R . . . .
H65B H 0.6616 0.8128 0.9271 0.075 Uiso 1 1 calc R . . . .
C66 C 0.5931(8) 0.6951(8) 0.8649(7) 0.0605(19) Uani 1 1 d . U . . .
H66A H 0.5938 0.6426 0.8752 0.073 Uiso 1 1 calc R . . . .
H66B H 0.5338 0.7193 0.8830 0.073 Uiso 1 1 calc R . . . .
C67 C 0.6086(9) 0.6835(8) 0.9876(7) 0.066(2) Uani 1 1 d . U . . .
H67A H 0.5505 0.7088 1.0086 0.080 Uiso 1 1 calc R . . . .
H67B H 0.6059 0.6323 0.9892 0.080 Uiso 1 1 calc R . . . .
C68 C 0.6581(9) 0.6880(8) 1.0338(7) 0.074(3) Uani 1 1 d . U . . .
H68A H 0.6736 0.7358 1.0240 0.111 Uiso 1 1 calc GR . . . .
H68B H 0.7091 0.6514 1.0236 0.111 Uiso 1 1 calc GR . . . .
H68C H 0.6240 0.6798 1.0839 0.111 Uiso 1 1 calc GR . . . .
C69 C 0.6221(7) 0.4936(7) 0.7909(6) 0.0517(16) Uani 1 1 d . U . . .
C70 C 0.5976(7) 0.4609(7) 0.8714(6) 0.0516(15) Uani 1 1 d . U . . .
C71 C 0.6530(7) 0.4813(7) 0.9088(6) 0.0504(18) Uani 1 1 d . U . . .
H71A H 0.6411 0.5340 0.9097 0.060 Uiso 1 1 calc R . . . .
H71B H 0.6379 0.4584 0.9586 0.060 Uiso 1 1 calc R . . . .
C72 C 0.6044(8) 0.3790(7) 0.8805(6) 0.0568(19) Uani 1 1 d . U . . .
H72A H 0.5880 0.3616 0.9319 0.068 Uiso 1 1 calc R . . . .
H72B H 0.5640 0.3671 0.8614 0.068 Uiso 1 1 calc R . . . .
C73 C 0.5032(7) 0.4957(8) 0.9072(6) 0.058(2) Uani 1 1 d . U . . .
H73A H 0.4827 0.4696 0.9553 0.069 Uiso 1 1 calc R . . . .
H73B H 0.5019 0.5459 0.9134 0.069 Uiso 1 1 calc R . . . .
C74 C 0.4415(8) 0.4968(9) 0.8690(7) 0.072(3) Uani 1 1 d . U . . .
H74A H 0.4570 0.5268 0.8231 0.108 Uiso 1 1 calc GR . . . .
H74B H 0.3847 0.5166 0.8982 0.108 Uiso 1 1 calc GR . . . .
H74C H 0.4428 0.4477 0.8609 0.108 Uiso 1 1 calc GR . . . .
O37 O 0.7390(11) 0.3504(9) 0.4831(10) 0.156(5) Uani 1 1 d . U . . .
O38 O 0.8041(12) 0.2870(10) 0.3961(10) 0.165(5) Uani 1 1 d . U . . .
O39 O 0.8013(11) 0.3964(10) 0.3758(10) 0.150(5) Uani 1 1 d . U . . .
N6 N 0.7821(14) 0.3491(13) 0.4202(14) 0.148(4) Uani 1 1 d . U . . .

loop_
_atom_site_aniso_label
_atom_site_aniso_U_11
_atom_site_aniso_U_22
_atom_site_aniso_U_33
_atom_site_aniso_U_23
_atom_site_aniso_U_13
_atom_site_aniso_U_12
Y1 0.0412(5) 0.0462(5) 0.0349(5) -0.0016(4) -0.0139(4) -0.0108(4)
Y2 0.0377(5) 0.0578(6) 0.0472(6) -0.0063(5) -0.0140(4) -0.0030(5)
Y3 0.0533(6) 0.0568(6) 0.0526(6) 0.0024(5) -0.0244(5) -0.0232(5)
Y4 0.0753(8) 0.0442(6) 0.0580(7) -0.0079(5) -0.0211(6) -0.0097(5)
Mn1 0.0375(10) 0.0593(11) 0.0447(10) -0.0026(8) -0.0173(8) -0.0139(8)
Mn2 0.0594(12) 0.0564(11) 0.0429(10) 0.0068(8) -0.0201(9) -0.0255(10)
Mn3 0.0557(11) 0.0500(11) 0.0447(10) -0.0061(8) -0.0172(9) -0.0152(9)
Mn4 0.0629(14) 0.0581(13) 0.0672(13) -0.0145(10) -0.0237(11) 0.0071(10)
O1 0.049(4) 0.058(4) 0.055(4) -0.001(3) -0.027(3) -0.013(3)
O1W 0.110(8) 0.100(8) 0.091(7) 0.029(6) -0.044(6) -0.072(7)
O2 0.053(4) 0.060(4) 0.037(3) -0.011(3) -0.020(3) -0.010(3)
O2W 0.082(7) 0.087(7) 0.123(9) -0.046(7) -0.025(6) -0.020(6)
O3 0.066(4) 0.064(4) 0.068(4) -0.004(3) -0.032(4) -0.001(4)
O3W 0.114(9) 0.074(7) 0.105(8) -0.035(6) -0.045(7) -0.009(6)
O4 0.032(3) 0.084(5) 0.066(4) -0.005(4) -0.020(3) -0.011(3)
O4W 0.141(11) 0.066(7) 0.118(9) -0.008(6) -0.023(8) -0.049(7)
O5 0.111(5) 0.075(4) 0.083(4) -0.022(4) -0.056(4) -0.021(4)
O5W 0.060(5) 0.069(6) 0.078(6) 0.001(5) -0.027(5) -0.018(5)
O6 0.115(5) 0.079(5) 0.089(5) -0.024(4) -0.051(4) -0.021(4)
O6W 0.056(5) 0.083(6) 0.042(4) -0.006(4) -0.018(4) -0.016(4)
O7 0.179(9) 0.152(8) 0.153(8) -0.019(7) -0.056(7) -0.015(8)
O7W 0.092(10) 0.147(13) 0.165(14) -0.054(11) -0.031(9) 0.026(9)
O8 0.176(9) 0.126(8) 0.158(8) -0.020(7) -0.065(7) -0.007(7)
O9 0.209(9) 0.067(5) 0.120(6) -0.016(4) -0.100(6) -0.007(5)
O10 0.203(9) 0.065(5) 0.120(6) -0.020(5) -0.100(6) -0.007(5)
O11 0.267(11) 0.145(9) 0.174(9) -0.006(8) -0.059(9) -0.011(9)
O12 0.277(11) 0.139(9) 0.186(9) -0.025(8) -0.068(9) 0.003(9)
O13 0.046(4) 0.080(5) 0.064(4) 0.002(4) -0.030(3) -0.029(3)
O14 0.052(4) 0.087(5) 0.071(4) 0.011(4) -0.032(3) -0.030(4)
O15 0.131(8) 0.160(9) 0.208(10) -0.041(7) -0.098(7) -0.040(7)
O16 0.079(6) 0.113(7) 0.098(6) 0.007(5) -0.058(5) -0.044(5)
O17 0.173(7) 0.055(4) 0.163(7) -0.020(4) -0.129(6) -0.010(5)
O18 0.174(7) 0.056(4) 0.160(7) -0.014(4) -0.130(6) -0.013(5)
O19 0.246(10) 0.128(8) 0.244(10) -0.018(8) -0.102(9) 0.019(8)
O20 0.257(10) 0.149(9) 0.247(10) -0.004(9) -0.100(10) 0.008(9)
O21 0.038(3) 0.050(3) 0.040(3) -0.001(3) -0.014(3) -0.013(3)
O22 0.039(3) 0.048(3) 0.031(3) -0.004(2) -0.010(2) -0.012(3)
O23 0.040(3) 0.060(4) 0.042(3) -0.006(3) -0.012(3) -0.014(3)
O24 0.032(3) 0.055(3) 0.043(3) -0.005(3) -0.010(3) -0.009(3)
O25 0.048(3) 0.054(3) 0.047(3) -0.007(3) -0.017(3) -0.008(3)
O26 0.054(4) 0.047(3) 0.047(3) -0.006(3) -0.015(3) -0.008(3)
O27 0.060(4) 0.053(4) 0.047(3) -0.009(3) -0.017(3) -0.018(3)
O28 0.047(3) 0.050(3) 0.041(3) -0.004(3) -0.015(3) -0.013(3)
O29 0.061(4) 0.061(4) 0.059(4) -0.014(3) -0.006(3) -0.004(3)
O30 0.050(4) 0.069(4) 0.053(4) -0.011(3) -0.009(3) -0.008(3)
O31 0.053(4) 0.057(4) 0.046(3) -0.007(3) -0.011(3) -0.013(3)
O32 0.050(3) 0.057(3) 0.046(3) -0.011(3) -0.015(3) -0.008(3)
O33 0.035(3) 0.068(4) 0.047(3) -0.009(3) -0.008(3) -0.011(3)
O34 0.038(3) 0.070(4) 0.048(3) -0.005(3) -0.007(3) -0.016(3)
O35 0.052(4) 0.067(4) 0.046(3) 0.002(3) -0.006(3) -0.029(3)
O36 0.037(3) 0.071(4) 0.037(3) -0.006(3) -0.004(3) -0.016(3)
N1 0.045(3) 0.061(4) 0.062(4) -0.010(3) -0.024(3) -0.011(3)
N2 0.052(3) 0.070(4) 0.039(3) -0.002(3) -0.017(3) -0.015(3)
N3 0.062(4) 0.069(4) 0.066(4) 0.001(3) -0.033(3) -0.015(3)
N4 0.041(4) 0.100(5) 0.076(4) -0.005(4) -0.013(3) -0.001(4)
N5 0.192(11) 0.166(11) 0.038(6) 0.022(6) -0.027(7) -0.119(8)
C1 0.045(4) 0.066(4) 0.065(4) -0.011(3) -0.024(3) -0.010(3)
C2 0.047(4) 0.073(4) 0.074(4) -0.012(4) -0.022(3) -0.008(4)
C3 0.050(4) 0.072(4) 0.077(4) -0.015(4) -0.022(3) -0.004(4)
C4 0.050(4) 0.068(4) 0.072(4) -0.012(3) -0.025(3) -0.004(3)
C5 0.047(3) 0.062(3) 0.063(3) -0.008(3) -0.027(3) -0.007(3)
C6 0.050(3) 0.060(4) 0.061(4) -0.003(3) -0.026(3) -0.009(3)
C7 0.055(4) 0.072(4) 0.040(3) 0.000(3) -0.018(3) -0.018(3)
C8 0.060(4) 0.077(4) 0.043(3) 0.002(3) -0.017(3) -0.017(4)
C9 0.063(4) 0.079(4) 0.042(3) -0.002(3) -0.019(3) -0.014(4)
C10 0.062(4) 0.077(4) 0.042(3) -0.006(3) -0.019(3) -0.013(3)
C11 0.054(3) 0.070(3) 0.041(3) -0.006(3) -0.019(3) -0.014(3)
C12 0.054(4) 0.067(4) 0.040(3) -0.010(3) -0.020(3) -0.010(3)
C13 0.060(4) 0.071(4) 0.065(4) 0.001(3) -0.032(3) -0.018(4)
C14 0.064(4) 0.077(4) 0.065(4) 0.002(4) -0.032(4) -0.016(4)
C15 0.069(4) 0.079(4) 0.071(4) 0.005(4) -0.031(4) -0.015(4)
C16 0.072(4) 0.078(4) 0.074(4) 0.004(4) -0.030(4) -0.012(4)
C17 0.067(4) 0.072(4) 0.070(4) 0.003(3) -0.033(3) -0.009(3)
C18 0.069(4) 0.070(4) 0.069(4) 0.001(3) -0.031(3) -0.002(4)
C19 0.046(4) 0.107(5) 0.081(5) -0.002(4) -0.009(4) 0.003(4)
C20 0.049(4) 0.110(5) 0.085(5) 0.000(4) -0.007(4) 0.004(4)
C21 0.047(4) 0.109(5) 0.087(5) 0.003(4) -0.010(4) 0.001(4)
C22 0.045(4) 0.104(5) 0.083(4) 0.000(4) -0.014(4) -0.002(4)
C23 0.040(3) 0.098(4) 0.077(4) -0.003(3) -0.016(3) -0.005(3)
C24 0.038(3) 0.093(4) 0.073(4) -0.006(4) -0.022(3) -0.008(3)
C25 0.196(11) 0.170(11) 0.048(6) 0.028(6) -0.020(7) -0.115(8)
C26 0.191(12) 0.172(12) 0.074(8) 0.036(8) -0.013(8) -0.116(9)
C27 0.118(5) 0.085(4) 0.093(4) -0.023(4) -0.058(4) -0.021(4)
C28 0.134(5) 0.104(4) 0.110(5) -0.022(4) -0.064(4) -0.018(4)
C29 0.138(6) 0.114(5) 0.117(6) -0.026(5) -0.069(5) -0.022(5)
C30 0.146(6) 0.108(5) 0.124(6) -0.022(5) -0.067(5) -0.016(5)
C31 0.138(6) 0.114(5) 0.112(6) -0.019(5) -0.061(5) -0.014(5)
C32 0.145(9) 0.132(9) 0.117(8) -0.016(8) -0.055(8) -0.017(8)
C33 0.216(8) 0.072(5) 0.126(5) -0.018(4) -0.096(6) -0.007(5)
C34 0.238(9) 0.093(5) 0.145(6) -0.012(4) -0.089(6) -0.006(5)
C35 0.246(9) 0.104(6) 0.153(7) -0.008(6) -0.080(7) -0.004(6)
C36 0.248(9) 0.105(6) 0.156(7) -0.012(5) -0.083(7) -0.002(6)
C37 0.243(9) 0.097(6) 0.149(7) -0.005(5) -0.091(7) -0.009(6)
C38 0.255(12) 0.098(9) 0.147(9) 0.004(8) -0.099(9) -0.014(9)
C39 0.048(4) 0.084(5) 0.069(4) 0.005(4) -0.030(3) -0.029(4)
C40 0.052(8) 0.085(10) 0.066(8) 0.013(7) -0.025(6) -0.040(7)
C41 0.080(7) 0.115(8) 0.095(8) 0.010(7) -0.062(6) -0.047(7)
C42 0.129(8) 0.149(9) 0.191(9) -0.041(7) -0.089(7) -0.049(7)
C43 0.096(8) 0.149(9) 0.140(9) -0.008(7) -0.054(7) -0.038(7)
C44 0.098(9) 0.159(10) 0.141(10) -0.018(8) -0.052(8) -0.032(8)
C45 0.183(7) 0.064(4) 0.172(6) -0.017(4) -0.128(6) -0.009(4)
C46 0.210(7) 0.087(5) 0.199(7) -0.015(5) -0.118(6) 0.003(5)
C47 0.220(8) 0.095(6) 0.211(8) -0.016(6) -0.114(7) 0.010(6)
C48 0.223(8) 0.101(6) 0.211(8) -0.011(6) -0.114(7) 0.007(6)
C49 0.217(8) 0.095(6) 0.206(8) -0.012(6) -0.111(7) 0.008(6)
C50 0.227(11) 0.100(9) 0.215(11) -0.003(9) -0.094(10) 0.018(9)
C51 0.036(3) 0.050(3) 0.036(3) -0.004(2) -0.010(2) -0.011(2)
C52 0.034(3) 0.054(3) 0.038(3) -0.007(2) -0.009(2) -0.011(2)
C53 0.038(3) 0.059(3) 0.040(3) -0.007(3) -0.011(3) -0.013(3)
C54 0.033(3) 0.054(3) 0.038(3) -0.006(3) -0.009(3) -0.011(3)
C55 0.033(3) 0.057(4) 0.042(3) -0.008(3) -0.005(3) -0.009(3)
C56 0.033(5) 0.068(6) 0.047(5) -0.005(5) -0.015(4) -0.002(5)
C57 0.051(3) 0.049(3) 0.045(3) -0.006(3) -0.015(3) -0.009(3)
C58 0.053(3) 0.049(3) 0.047(3) -0.004(2) -0.014(2) -0.014(2)
C59 0.046(3) 0.048(3) 0.043(3) -0.003(3) -0.018(3) -0.012(3)
C60 0.058(3) 0.052(3) 0.049(3) -0.007(3) -0.015(3) -0.018(3)
C61 0.059(4) 0.053(4) 0.047(4) -0.003(3) -0.011(3) -0.014(3)
C62 0.084(7) 0.064(6) 0.049(5) -0.004(5) -0.016(5) -0.015(6)
C63 0.052(3) 0.060(3) 0.047(3) -0.011(3) -0.014(3) -0.009(3)
C64 0.055(3) 0.066(3) 0.051(3) -0.014(3) -0.007(3) -0.008(3)
C65 0.059(4) 0.064(4) 0.056(3) -0.017(3) -0.008(3) -0.005(3)
C66 0.053(4) 0.068(4) 0.053(3) -0.012(3) -0.007(3) -0.007(3)
C67 0.059(4) 0.073(4) 0.054(4) -0.015(4) -0.002(4) -0.006(4)
C68 0.067(6) 0.083(7) 0.056(6) -0.015(5) 0.000(5) -0.010(6)
C69 0.037(3) 0.070(3) 0.046(3) -0.007(3) -0.007(3) -0.017(3)
C70 0.040(3) 0.072(3) 0.041(3) -0.004(3) -0.005(2) -0.022(3)
C71 0.038(3) 0.071(4) 0.037(3) -0.004(3) -0.002(3) -0.018(3)
C72 0.049(3) 0.070(4) 0.046(3) 0.002(3) -0.004(3) -0.025(3)
C73 0.039(4) 0.082(4) 0.046(4) -0.005(4) -0.002(3) -0.020(4)
C74 0.049(6) 0.101(7) 0.055(6) -0.010(6) -0.002(5) -0.014(6)
O37 0.143(9) 0.141(9) 0.151(10) -0.050(8) 0.011(8) -0.031(8)
O38 0.149(9) 0.133(9) 0.177(11) -0.045(8) 0.015(8) -0.040(8)
O39 0.128(9) 0.128(10) 0.154(11) -0.045(8) 0.025(8) -0.035(8)
N6 0.135(8) 0.128(8) 0.154(10) -0.058(7) 0.015(7) -0.039(7)

loop_
_atom_type_symbol
_atom_type_description
_atom_type_scat_dispersion_real
_atom_type_scat_dispersion_imag
_atom_type_scat_source
C C 0.0181 0.0091 'International Tables Vol C Tables 4.2.6.8 and 6.1.1.4'
H H 0.0000 0.0000 'International Tables Vol C Tables 4.2.6.8 and 6.1.1.4'
Mn Mn -0.5299 2.8052 'International Tables Vol C Tables 4.2.6.8 and 6.1.1.4'
N N 0.0311 0.0180 'International Tables Vol C Tables 4.2.6.8 and 6.1.1.4'
O O 0.0492 0.0322 'International Tables Vol C Tables 4.2.6.8 and 6.1.1.4'
Y Y -0.2670 2.0244 'International Tables Vol C Tables 4.2.6.8 and 6.1.1.4'

loop_
_geom_angle_atom_site_label_1
_geom_angle_atom_site_label_2
_geom_angle_atom_site_label_3
_geom_angle
_geom_angle_site_symmetry_1
_geom_angle_site_symmetry_3
_geom_angle_publ_flag
Mn3 Y1 Mn2 176.64(5) . . ?
O1 Y1 Mn2 32.10(18) . . ?
O1 Y1 Mn3 149.91(19) . . ?
O1 Y1 O2 123.7(3) . . ?
O1 Y1 O28 141.8(3) . . ?
O1 Y1 O36 62.0(3) . . ?
O1 Y1 N1 64.8(3) . . ?
O1 Y1 N2 75.5(3) . . ?
O2 Y1 Mn2 150.93(19) . . ?
O2 Y1 Mn3 32.41(19) . . ?
O2 Y1 O28 62.7(2) . . ?
O2 Y1 O36 143.9(2) . . ?
O2 Y1 N1 79.7(3) . . ?
O2 Y1 N2 65.6(3) . . ?
O22 Y1 Mn2 68.32(17) . . ?
O22 Y1 Mn3 108.49(17) . . ?
O22 Y1 O1 81.7(2) . . ?
O22 Y1 O2 136.8(2) . . ?
O22 Y1 O28 76.0(2) . . ?
O22 Y1 O36 77.2(2) . . ?
O22 Y1 N1 82.5(3) . . ?
O22 Y1 N2 155.6(3) . . ?
O28 Y1 Mn2 144.29(16) . . ?
O28 Y1 Mn3 32.57(16) . . ?
O28 Y1 O36 138.7(3) . . ?
O28 Y1 N1 81.6(3) . . ?
O28 Y1 N2 127.9(3) . . ?
O32 Y1 Mn2 110.59(19) . . ?
O32 Y1 Mn3 68.93(19) . . ?
O32 Y1 O1 136.8(3) . . ?
O32 Y1 O2 79.6(3) . . ?
O32 Y1 O22 106.2(3) . . ?
O32 Y1 O28 79.8(3) . . ?
O32 Y1 O36 78.2(3) . . ?
O32 Y1 N1 156.9(3) . . ?
O32 Y1 N2 85.1(3) . . ?
O36 Y1 Mn2 32.41(19) . . ?
O36 Y1 Mn3 147.0(2) . . ?
O36 Y1 N1 124.9(3) . . ?
O36 Y1 N2 84.4(3) . . ?
N1 Y1 Mn2 92.5(2) . . ?
N1 Y1 Mn3 88.0(2) . . ?
N2 Y1 Mn2 87.6(2) . . ?
N2 Y1 Mn3 95.6(2) . . ?
N2 Y1 N1 95.5(3) . . ?
Mn1 Y2 Mn4 178.08(6) . . ?
O3 Y2 Mn1 148.9(2) . . ?
O3 Y2 Mn4 32.8(2) . . ?
O3 Y2 O24 144.2(3) . . ?
O3 Y2 O30 63.1(3) . . ?
O3 Y2 N3 64.5(3) . . ?
O3 Y2 N4 76.8(4) . . ?
O4 Y2 Mn1 32.4(2) . . ?
O4 Y2 Mn4 149.4(2) . . ?
O4 Y2 O3 120.7(3) . . ?
O4 Y2 O24 62.7(3) . . ?
O4 Y2 O30 145.2(3) . . ?
O4 Y2 N3 77.3(3) . . ?
O4 Y2 N4 65.2(4) . . ?
O24 Y2 Mn1 32.90(16) . . ?
O24 Y2 Mn4 145.66(17) . . ?
O24 Y2 O30 137.2(3) . . ?
O24 Y2 N3 83.6(3) . . ?
O24 Y2 N4 126.1(3) . . ?
O25 Y2 Mn1 108.77(19) . . ?
O25 Y2 Mn4 69.82(19) . . ?
O25 Y2 O3 83.3(3) . . ?
O25 Y2 O4 135.0(3) . . ?
O25 Y2 O24 75.9(2) . . ?
O25 Y2 O30 78.5(3) . . ?
O25 Y2 N3 81.4(3) . . ?
O25 Y2 N4 158.0(4) . . ?
O30 Y2 Mn1 146.2(2) . . ?
O30 Y2 Mn4 32.8(2) . . ?
O30 Y2 N3 125.4(3) . . ?
O30 Y2 N4 84.2(4) . . ?
O33 Y2 Mn1 69.59(19) . . ?
O33 Y2 Mn4 109.37(19) . . ?
O33 Y2 O3 136.2(3) . . ?
O33 Y2 O4 83.3(3) . . ?
O33 Y2 O24 78.2(3) . . ?
O33 Y2 O25 105.8(3) . . ?
O33 Y2 O30 76.6(3) . . ?
O33 Y2 N3 157.9(3) . . ?
O33 Y2 N4 82.9(3) . . ?
N3 Y2 Mn1 88.4(3) . . ?
N3 Y2 Mn4 92.7(3) . . ?
N3 Y2 N4 98.1(4) . . ?
N4 Y2 Mn1 93.2(3) . . ?
N4 Y2 Mn4 88.3(3) . . ?
Mn2 Y3 Mn1 109.11(5) . . ?
O1W Y3 Mn1 133.7(3) . . ?
O1W Y3 Mn2 99.6(3) . . ?
O1W Y3 O2W 88.2(4) . . ?
O1W Y3 O21 139.1(3) . . ?
O1W Y3 O34 112.9(4) . . ?
O2W Y3 Mn1 95.9(3) . . ?
O2W Y3 Mn2 134.7(3) . . ?
O2W Y3 O21 111.8(3) . . ?
O2W Y3 O34 135.9(4) . . ?
O14 Y3 Mn1 64.6(2) . . ?
O14 Y3 Mn2 147.2(2) . . ?
O14 Y3 O1W 71.4(3) . . ?
O14 Y3 O2W 77.6(4) . . ?
O14 Y3 O21 145.6(3) . . ?
O14 Y3 O23 78.0(3) . . ?
O14 Y3 O34 73.9(3) . . ?
O14 Y3 O35 119.1(3) . . ?
O17 Y3 Mn1 148.1(4) . . ?
O17 Y3 Mn2 65.3(2) . . ?
O17 Y3 O1W 77.0(5) . . ?
O17 Y3 O2W 73.5(4) . . ?
O17 Y3 O14 137.4(3) . . ?
O17 Y3 O21 75.4(3) . . ?
O17 Y3 O23 120.6(4) . . ?
O17 Y3 O34 146.7(3) . . ?
O17 Y3 O35 78.3(4) . . ?
O21 Y3 Mn1 81.27(17) . . ?
O21 Y3 Mn2 41.02(16) . . ?
O23 Y3 Mn1 29.77(19) . . ?
O23 Y3 Mn2 113.23(18) . . ?
O23 Y3 O1W 146.8(3) . . ?
O23 Y3 O2W 72.6(4) . . ?
O23 Y3 O21 74.0(2) . . ?
O23 Y3 O34 69.1(3) . . ?
O23 Y3 O35 132.5(3) . . ?
O34 Y3 Mn1 41.28(18) . . ?
O34 Y3 Mn2 81.50(19) . . ?
O34 Y3 O21 77.8(2) . . ?
O35 Y3 Mn1 113.5(2) . . ?
O35 Y3 Mn2 30.75(19) . . ?
O35 Y3 O1W 75.6(3) . . ?
O35 Y3 O2W 150.0(4) . . ?
O35 Y3 O21 69.7(2) . . ?
O35 Y3 O34 74.1(3) . . ?
Mn3 Y4 Mn4 109.48(5) . . ?
O3W Y4 Mn3 134.2(3) . . ?
O3W Y4 Mn4 98.9(3) . . ?
O3W Y4 O4W 87.4(4) . . ?
O3W Y4 O26 139.7(3) . . ?
O3W Y4 O31 113.1(3) . . ?
O4W Y4 Mn3 95.7(3) . . ?
O4W Y4 Mn4 135.8(3) . . ?
O4W Y4 O26 111.4(4) . . ?
O4W Y4 O31 136.0(4) . . ?
O6 Y4 Mn3 65.4(3) . . ?
O6 Y4 Mn4 148.2(3) . . ?
O6 Y4 O3W 71.5(4) . . ?
O6 Y4 O4W 75.2(4) . . ?
O6 Y4 O26 146.3(3) . . ?
O6 Y4 O29 119.8(4) . . ?
O6 Y4 O31 75.5(3) . . ?
O9 Y4 Mn3 149.0(4) . . ?
O9 Y4 Mn4 65.1(4) . . ?
O9 Y4 O3W 75.6(4) . . ?
O9 Y4 O4W 74.6(5) . . ?
O9 Y4 O6 135.8(4) . . ?
O9 Y4 O26 75.8(3) . . ?
O9 Y4 O27 121.5(4) . . ?
O9 Y4 O29 78.5(5) . . ?
O9 Y4 O31 146.2(4) . . ?
O26 Y4 Mn3 80.95(19) . . ?
O26 Y4 Mn4 42.70(19) . . ?
O26 Y4 O31 78.4(3) . . ?
O27 Y4 Mn3 29.7(2) . . ?
O27 Y4 Mn4 113.22(18) . . ?
O27 Y4 O3W 147.5(3) . . ?
O27 Y4 O4W 73.1(4) . . ?
O27 Y4 O6 78.4(3) . . ?
O27 Y4 O26 72.6(3) . . ?
O27 Y4 O29 131.5(3) . . ?
O27 Y4 O31 69.4(3) . . ?
O29 Y4 Mn3 112.8(2) . . ?
O29 Y4 Mn4 30.4(2) . . ?
O29 Y4 O3W 76.1(3) . . ?
O29 Y4 O4W 151.1(4) . . ?
O29 Y4 O26 70.8(3) . . ?
O29 Y4 O31 72.7(3) . . ?
O31 Y4 Mn3 41.90(19) . . ?
O31 Y4 Mn4 81.19(19) . . ?
Y2 Mn1 Y3 119.20(5) . . ?
O4 Mn1 Y2 41.2(2) . . ?
O4 Mn1 Y3 137.9(3) . . ?
O4 Mn1 O6W 96.9(3) . . ?
O4 Mn1 O13 90.4(4) . . ?
O4 Mn1 O23 172.1(3) . . ?
O4 Mn1 O24 81.0(3) . . ?
O4 Mn1 O34 95.9(3) . . ?
O6W Mn1 Y2 111.2(2) . . ?
O6W Mn1 Y3 123.5(2) . . ?
O6W Mn1 O34 166.4(3) . . ?
O13 Mn1 Y2 128.1(3) . . ?
O13 Mn1 Y3 81.2(3) . . ?
O13 Mn1 O6W 87.2(3) . . ?
O13 Mn1 O34 88.3(3) . . ?
O23 Mn1 Y2 132.1(2) . . ?
O23 Mn1 Y3 36.9(2) . . ?
O23 Mn1 O6W 90.0(3) . . ?
O23 Mn1 O13 93.9(3) . . ?
O23 Mn1 O34 77.6(3) . . ?
O24 Mn1 Y2 43.4(2) . . ?
O24 Mn1 Y3 104.5(2) . . ?
O24 Mn1 O6W 94.8(3) . . ?
O24 Mn1 O13 171.3(4) . . ?
O24 Mn1 O23 94.6(3) . . ?
O24 Mn1 O34 91.5(3) . . ?
O34 Mn1 Y2 81.5(2) . . ?
O34 Mn1 Y3 43.0(2) . . ?
Y1 Mn2 Y3 120.06(6) . . ?
O1 Mn2 Y1 40.9(2) . . ?
O1 Mn2 Y3 138.3(2) . . ?
O1 Mn2 O18 91.7(4) . . ?
O1 Mn2 O21 95.5(3) . . ?
O1 Mn2 O35 173.0(4) . . ?
O1 Mn2 N5 96.7(5) . . ?
O18 Mn2 Y1 129.5(4) . . ?
O18 Mn2 Y3 80.9(3) . . ?
O18 Mn2 O21 89.2(4) . . ?
O18 Mn2 N5 84.2(7) . . ?
O21 Mn2 Y1 81.63(18) . . ?
O21 Mn2 Y3 43.85(17) . . ?
O35 Mn2 Y1 132.6(3) . . ?
O35 Mn2 Y3 38.4(2) . . ?
O35 Mn2 O18 93.4(4) . . ?
O35 Mn2 O21 79.8(3) . . ?
O35 Mn2 N5 88.6(5) . . ?
O36 Mn2 Y1 42.9(2) . . ?
O36 Mn2 Y3 105.3(2) . . ?
O36 Mn2 O1 80.3(3) . . ?
O36 Mn2 O18 172.0(4) . . ?
O36 Mn2 O21 91.9(3) . . ?
O36 Mn2 O35 94.6(4) . . ?
O36 Mn2 N5 96.4(6) . . ?
N5 Mn2 Y1 111.8(4) . . ?
N5 Mn2 Y3 122.9(4) . . ?
N5 Mn2 O21 166.3(4) . . ?
Y1 Mn3 Y4 119.17(6) . . ?
O2 Mn3 Y1 41.8(2) . . ?
O2 Mn3 Y4 135.0(2) . . ?
O2 Mn3 O5 91.6(4) . . ?
O2 Mn3 O5W 101.8(3) . . ?
O2 Mn3 O31 92.2(3) . . ?
O5 Mn3 Y1 131.2(3) . . ?
O5 Mn3 Y4 80.5(3) . . ?
O5 Mn3 O5W 81.9(4) . . ?
O5 Mn3 O31 89.7(4) . . ?
O5W Mn3 Y1 115.1(2) . . ?
O5W Mn3 Y4 120.4(2) . . ?
O5W Mn3 O31 163.9(3) . . ?
O27 Mn3 Y1 131.1(2) . . ?
O27 Mn3 Y4 37.3(2) . . ?
O27 Mn3 O2 170.0(3) . . ?
O27 Mn3 O5 92.6(4) . . ?
O27 Mn3 O5W 87.8(3) . . ?
O27 Mn3 O28 94.7(3) . . ?
O27 Mn3 O31 78.7(3) . . ?
O28 Mn3 Y1 42.9(2) . . ?
O28 Mn3 Y4 106.3(2) . . ?
O28 Mn3 O2 81.4(3) . . ?
O28 Mn3 O5 172.6(4) . . ?
O28 Mn3 O5W 96.8(3) . . ?
O28 Mn3 O31 93.2(3) . . ?
O31 Mn3 Y1 80.7(2) . . ?
O31 Mn3 Y4 44.1(2) . . ?
Y2 Mn4 Y4 118.83(6) . . ?
O3 Mn4 Y2 41.7(3) . . ?
O3 Mn4 Y4 137.2(3) . . ?
O3 Mn4 O7W 97.2(5) . . ?
O3 Mn4 O10 89.6(4) . . ?
O3 Mn4 O26 95.5(3) . . ?
O3 Mn4 O29 172.5(4) . . ?
O7W Mn4 Y2 111.3(4) . . ?
O7W Mn4 Y4 123.8(4) . . ?
O7W Mn4 O26 166.8(5) . . ?
O10 Mn4 Y2 127.7(3) . . ?
O10 Mn4 Y4 81.0(4) . . ?
O10 Mn4 O7W 88.0(7) . . ?
O10 Mn4 O26 88.3(5) . . ?
O26 Mn4 Y2 80.79(18) . . ?
O26 Mn4 Y4 43.02(18) . . ?
O29 Mn4 Y2 131.9(3) . . ?
O29 Mn4 Y4 38.1(3) . . ?
O29 Mn4 O7W 89.2(5) . . ?
O29 Mn4 O10 94.6(4) . . ?
O29 Mn4 O26 78.5(3) . . ?
O30 Mn4 Y2 43.4(2) . . ?
O30 Mn4 Y4 104.3(3) . . ?
O30 Mn4 O3 81.6(4) . . ?
O30 Mn4 O7W 94.8(5) . . ?
O30 Mn4 O10 171.0(4) . . ?
O30 Mn4 O26 90.7(3) . . ?
O30 Mn4 O29 94.0(4) . . ?
Mn2 O1 Y1 107.0(3) . . ?
C6 O1 Y1 124.1(7) . . ?
C6 O1 Mn2 128.2(7) . . ?
Mn3 O2 Y1 105.8(3) . . ?
C12 O2 Y1 122.8(6) . . ?
C12 O2 Mn3 119.4(7) . . ?
Mn4 O3 Y2 105.4(4) . . ?
C18 O3 Y2 124.3(8) . . ?
C18 O3 Mn4 129.3(8) . . ?
Mn1 O4 Y2 106.4(3) . . ?
C24 O4 Y2 124.8(8) . . ?
C24 O4 Mn1 127.9(8) . . ?
C27 O5 Mn3 134.0(11) . . ?
C27 O6 Y4 137.6(9) . . ?
C33 O9 Y4 137.7(14) . . ?
C33 O10 Mn4 130.4(13) . . ?
C39 O13 Mn1 129.6(7) . . ?
C39 O14 Y3 141.2(8) . . ?
C45 O17 Y3 138.0(10) . . ?
C45 O18 Mn2 130.9(10) . . ?
Mn2 O21 Y3 95.1(3) . . ?
C51 O21 Y3 132.5(6) . . ?
C51 O21 Mn2 123.0(6) . . ?
C51 O22 Y1 142.1(7) . . ?
Mn1 O23 Y3 113.4(3) . . ?
C53 O23 Y3 112.8(6) . . ?
C53 O23 Mn1 122.4(7) . . ?
Mn1 O24 Y2 103.7(3) . . ?
C54 O24 Y2 135.3(6) . . ?
C54 O24 Mn1 120.2(6) . . ?
C57 O25 Y2 143.2(7) . . ?
Mn4 O26 Y4 94.3(3) . . ?
C57 O26 Y4 134.3(7) . . ?
C57 O26 Mn4 122.1(7) . . ?
Mn3 O27 Y4 113.0(4) . . ?
C60 O27 Y4 114.6(7) . . ?
C60 O27 Mn3 123.2(7) . . ?
Mn3 O28 Y1 104.5(3) . . ?
C59 O28 Y1 135.7(6) . . ?
C59 O28 Mn3 119.7(6) . . ?
Mn4 O29 Y4 111.5(4) . . ?
C65 O29 Y4 115.3(8) . . ?
C65 O29 Mn4 122.8(8) . . ?
Mn4 O30 Y2 103.9(4) . . ?
C66 O30 Y2 136.4(7) . . ?
C66 O30 Mn4 118.8(7) . . ?
Mn3 O31 Y4 94.0(3) . . ?
C63 O31 Y4 133.6(8) . . ?
C63 O31 Mn3 122.8(8) . . ?
C63 O32 Y1 142.7(8) . . ?
C69 O33 Y2 142.4(7) . . ?
Mn1 O34 Y3 95.7(3) . . ?
C69 O34 Y3 132.9(8) . . ?
C69 O34 Mn1 122.4(8) . . ?
Mn2 O35 Y3 110.8(3) . . ?
C72 O35 Y3 114.0(7) . . ?
C72 O35 Mn2 122.4(7) . . ?
Mn2 O36 Y1 104.7(3) . . ?
C71 O36 Y1 134.1(7) . . ?
C71 O36 Mn2 120.5(7) . . ?
C1 N1 Y1 124.6(8) . . ?
C1 N1 C5 116.6(11) . . ?
C5 N1 Y1 118.6(8) . . ?
C7 N2 Y1 122.9(7) . . ?
C7 N2 C11 116.5(10) . . ?
C11 N2 Y1 120.6(8) . . ?
C13 N3 Y2 123.4(9) . . ?
C13 N3 C17 118.4(12) . . ?
C17 N3 Y2 118.2(9) . . ?
C19 N4 Y2 124.0(10) . . ?
C23 N4 Y2 118.2(9) . . ?
C23 N4 C19 117.6(12) . . ?
C25 N5 Mn2 152.5(17) . . ?
N1 C1 C2 123.9(13) . . ?
C3 C2 C1 116.6(13) . . ?
C4 C3 C2 121.1(13) . . ?
C3 C4 C5 119.3(13) . . ?
N1 C5 C4 122.5(12) . . ?
N1 C5 C6 115.8(11) . . ?
C4 C5 C6 121.8(12) . . ?
O1 C6 C5 109.1(10) . . ?
N2 C7 C8 123.0(11) . . ?
C9 C8 C7 119.9(13) . . ?
C8 C9 C10 116.4(11) . . ?
C11 C10 C9 119.1(12) . . ?
N2 C11 C12 114.4(10) . . ?
C10 C11 N2 125.1(12) . . ?
C10 C11 C12 120.5(11) . . ?
O2 C12 C11 113.3(9) . . ?
N3 C13 C14 120.2(13) . . ?
C15 C14 C13 118.5(14) . . ?
C16 C15 C14 123.2(15) . . ?
C15 C16 C17 116.9(15) . . ?
N3 C17 C16 122.6(13) . . ?
N3 C17 C18 114.4(12) . . ?
C16 C17 C18 123.0(13) . . ?
O3 C18 C17 110.7(11) . . ?
N4 C19 C20 123.1(17) . . ?
C19 C20 C21 118.1(16) . . ?
C22 C21 C20 117.7(14) . . ?
C21 C22 C23 118.3(16) . . ?
N4 C23 C22 125.0(14) . . ?
N4 C23 C24 116.1(11) . . ?
C22 C23 C24 118.6(14) . . ?
O4 C24 C23 110.1(11) . . ?
N5 C25 C26 129(3) . . ?
O5 C27 O6 121.6(13) . . ?
O5 C27 C28 120.4(16) . . ?
O6 C27 C28 118.0(14) . . ?
C27 C28 C29 109.9(14) . . ?
C27 C28 C30 107.2(14) . . ?
C27 C28 C31 107.4(15) . . ?
C29 C28 C31 108.7(16) . . ?
C30 C28 C29 114.5(17) . . ?
C30 C28 C31 108.9(16) . . ?
O7 C29 C28 122.9(16) . . ?
O8 C30 C28 109.5(15) . . ?
C32 C31 C28 123.7(17) . . ?
O9 C33 C34 117(2) . . ?
O10 C33 O9 125.5(17) . . ?
O10 C33 C34 117(2) . . ?
C33 C34 C36 106(2) . . ?
C35 C34 C33 113.9(19) . . ?
C35 C34 C36 107(2) . . ?
C37 C34 C33 109.0(19) . . ?
C37 C34 C35 105(2) . . ?
C37 C34 C36 115(2) . . ?
O11 C35 C34 126(2) . . ?
O12 C36 C34 94.7(19) . . ?
C38 C37 C34 114(2) . . ?
O13 C39 C40 118.1(11) . . ?
O14 C39 O13 123.1(10) . . ?
O14 C39 C40 118.8(11) . . ?
C39 C40 C43 103.2(11) . . ?
C41 C40 C39 109.9(10) . . ?
C41 C40 C43 110.7(13) . . ?
C42 C40 C39 104.8(11) . . ?
C42 C40 C41 113.6(15) . . ?
C42 C40 C43 113.9(15) . . ?
O16 C41 C40 109.7(10) . . ?
C40 C42 O15 108.5(14) . . ?
C44 C43 C40 118.7(17) . . ?
O17 C45 C46 122.5(16) . . ?
O18 C45 O17 124.2(14) . . ?
O18 C45 C46 111.9(14) . . ?
C45 C46 C49 121.0(13) . . ?
C47 C46 C45 97.9(13) . . ?
C47 C46 C48 105.5(14) . . ?
C47 C46 C49 130.8(18) . . ?
C48 C46 C45 97.6(16) . . ?
C48 C46 C49 98.3(12) . . ?
O19 C47 C46 99.7(17) . . ?
O20 C48 C46 114.3(16) . . ?
C50 C49 C46 112(2) . . ?
O21 C51 C52 119.1(9) . . ?
O22 C51 O21 124.8(9) . . ?
O22 C51 C52 116.0(9) . . ?
C51 C52 C55 107.0(8) . . ?
C53 C52 C51 111.6(9) . . ?
C53 C52 C55 109.3(8) . . ?
C54 C52 C51 111.2(8) . . ?
C54 C52 C53 109.9(9) . . ?
C54 C52 C55 107.8(8) . . ?
O23 C53 C52 113.2(8) . . ?
O24 C54 C52 111.4(8) . . ?
C56 C55 C52 113.4(9) . . ?
O25 C57 O26 124.1(11) . . ?
O25 C57 C58 115.5(9) . . ?
O26 C57 C58 120.3(10) . . ?
C59 C58 C57 110.9(9) . . ?
C59 C58 C60 109.2(9) . . ?
C59 C58 C61 110.8(9) . . ?
C60 C58 C57 109.2(9) . . ?
C61 C58 C57 108.4(9) . . ?
C61 C58 C60 108.2(9) . . ?
O28 C59 C58 116.3(9) . . ?
O27 C60 C58 111.3(9) . . ?
C62 C61 C58 115.7(10) . . ?
O31 C63 C64 119.0(11) . . ?
O32 C63 O31 124.8(11) . . ?
O32 C63 C64 116.1(11) . . ?
C65 C64 C63 110.5(10) . . ?
C65 C64 C67 111.6(10) . . ?
C66 C64 C63 109.2(9) . . ?
C66 C64 C65 108.9(11) . . ?
C66 C64 C67 108.9(11) . . ?
C67 C64 C63 107.7(11) . . ?
O29 C65 C64 114.2(10) . . ?
O30 C66 C64 115.0(10) . . ?
C68 C67 C64 116.7(11) . . ?
O33 C69 O34 124.1(11) . . ?
O33 C69 C70 117.0(10) . . ?
O34 C69 C70 118.9(11) . . ?
C69 C70 C73 106.1(10) . . ?
C71 C70 C69 110.9(9) . . ?
C71 C70 C73 109.0(9) . . ?
C72 C70 C69 112.4(10) . . ?
C72 C70 C71 109.7(11) . . ?
C72 C70 C73 108.7(9) . . ?
O36 C71 C70 112.1(9) . . ?
O35 C72 C70 113.7(9) . . ?
C74 C73 C70 117.6(10) . . ?
O37 N6 O38 117(2) . . ?
O39 N6 O37 130(2) . . ?
O39 N6 O38 113(2) . . ?

loop_
_geom_bond_atom_site_label_1
_geom_bond_atom_site_label_2
_geom_bond_distance
_geom_bond_site_symmetry_2
_geom_bond_publ_flag
Y1 Mn2 3.405(2) . ?
Y1 Mn3 3.399(2) . ?
Y1 O1 2.331(8) . ?
Y1 O2 2.353(7) . ?
Y1 O22 2.323(6) . ?
Y1 O28 2.390(7) . ?
Y1 O32 2.314(8) . ?
Y1 O36 2.397(7) . ?
Y1 N1 2.543(10) . ?
Y1 N2 2.537(9) . ?
Y2 Mn1 3.380(2) . ?
Y2 Mn4 3.381(2) . ?
Y2 O3 2.334(9) . ?
Y2 O4 2.321(8) . ?
Y2 O24 2.390(7) . ?
Y2 O25 2.301(7) . ?
Y2 O30 2.392(8) . ?
Y2 O33 2.299(8) . ?
Y2 N3 2.530(11) . ?
Y2 N4 2.558(11) . ?
Y3 Mn1 3.513(2) . ?
Y3 Mn2 3.479(2) . ?
Y3 O1W 2.361(9) . ?
Y3 O2W 2.372(10) . ?
Y3 O14 2.291(8) . ?
Y3 O17 2.290(11) . ?
Y3 O21 2.420(7) . ?
Y3 O23 2.296(7) . ?
Y3 O34 2.409(8) . ?
Y3 O35 2.314(8) . ?
Y4 Mn3 3.490(2) . ?
Y4 Mn4 3.500(3) . ?
Y4 O3W 2.366(10) . ?
Y4 O4W 2.389(11) . ?
Y4 O6 2.301(10) . ?
Y4 O9 2.275(13) . ?
Y4 O26 2.394(7) . ?
Y4 O27 2.297(8) . ?
Y4 O29 2.321(9) . ?
Y4 O31 2.433(8) . ?
Mn1 O4 1.889(9) . ?
Mn1 O6W 2.226(8) . ?
Mn1 O13 1.974(7) . ?
Mn1 O23 1.900(8) . ?
Mn1 O24 1.889(7) . ?
Mn1 O34 2.329(8) . ?
Mn2 O1 1.892(7) . ?
Mn2 O18 1.958(11) . ?
Mn2 O21 2.293(7) . ?
Mn2 O35 1.903(8) . ?
Mn2 O36 1.886(8) . ?
Mn2 N5 2.257(12) . ?
Mn3 O2 1.893(8) . ?
Mn3 O5 1.950(8) . ?
Mn3 O5W 2.312(9) . ?
Mn3 O27 1.878(8) . ?
Mn3 O28 1.890(7) . ?
Mn3 O31 2.336(8) . ?
Mn4 O3 1.902(9) . ?
Mn4 O7W 2.240(13) . ?
Mn4 O10 1.952(13) . ?
Mn4 O26 2.380(8) . ?
Mn4 O29 1.902(9) . ?
Mn4 O30 1.884(9) . ?
O1 C6 1.410(14) . ?
O2 C12 1.427(12) . ?
O3 C18 1.365(15) . ?
O4 C24 1.395(14) . ?
O5 C27 1.225(18) . ?
O6 C27 1.32(2) . ?
O7 C29 1.487(13) . ?
O8 C30 1.478(16) . ?
O9 C33 1.29(3) . ?
O10 C33 1.23(3) . ?
O11 C35 1.361(17) . ?
O12 C36 1.494(13) . ?
O13 C39 1.294(15) . ?
O14 C39 1.248(15) . ?
O15 C42 1.479(15) . ?
O16 C41 1.481(12) . ?
O17 C45 1.268(19) . ?
O18 C45 1.243(19) . ?
O19 C47 1.488(18) . ?
O20 C48 1.481(17) . ?
O21 C51 1.252(12) . ?
O22 C51 1.248(12) . ?
O23 C53 1.398(12) . ?
O24 C54 1.450(12) . ?
O25 C57 1.247(13) . ?
O26 C57 1.259(13) . ?
O27 C60 1.422(13) . ?
O28 C59 1.415(12) . ?
O29 C65 1.349(15) . ?
O30 C66 1.409(15) . ?
O31 C63 1.249(14) . ?
O32 C63 1.228(14) . ?
O33 C69 1.257(14) . ?
O34 C69 1.276(13) . ?
O35 C72 1.400(15) . ?
O36 C71 1.421(13) . ?
N1 C1 1.327(15) . ?
N1 C5 1.337(16) . ?
N2 C7 1.325(15) . ?
N2 C11 1.326(15) . ?
N3 C13 1.356(17) . ?
N3 C17 1.367(17) . ?
N4 C19 1.349(19) . ?
N4 C23 1.306(18) . ?
N5 C25 1.06(2) . ?
C1 C2 1.395(18) . ?
C2 C3 1.369(19) . ?
C3 C4 1.318(18) . ?
C4 C5 1.389(18) . ?
C5 C6 1.525(17) . ?
C7 C8 1.404(16) . ?
C8 C9 1.339(17) . ?
C9 C10 1.442(18) . ?
C10 C11 1.326(15) . ?
C11 C12 1.516(17) . ?
C13 C14 1.411(18) . ?
C14 C15 1.35(2) . ?
C15 C16 1.34(2) . ?
C16 C17 1.39(2) . ?
C17 C18 1.50(2) . ?
C19 C20 1.36(2) . ?
C20 C21 1.44(2) . ?
C21 C22 1.37(2) . ?
C22 C23 1.383(19) . ?
C23 C24 1.57(2) . ?
C25 C26 1.40(3) . ?
C27 C28 1.50(2) . ?
C28 C29 1.511(17) . ?
C28 C30 1.505(17) . ?
C28 C31 1.542(17) . ?
C31 C32 1.498(17) . ?
C33 C34 1.516(17) . ?
C34 C35 1.506(18) . ?
C34 C36 1.538(18) . ?
C34 C37 1.494(18) . ?
C37 C38 1.488(18) . ?
C39 C40 1.502(12) . ?
C40 C41 1.490(14) . ?
C40 C42 1.474(17) . ?
C40 C43 1.577(16) . ?
C43 C44 1.522(17) . ?
C45 C46 1.616(16) . ?
C46 C47 1.536(17) . ?
C46 C48 1.576(17) . ?
C46 C49 1.663(16) . ?
C49 C50 1.445(18) . ?
C51 C52 1.535(14) . ?
C52 C53 1.531(14) . ?
C52 C54 1.518(16) . ?
C52 C55 1.575(14) . ?
C55 C56 1.529(16) . ?
C57 C58 1.559(17) . ?
C58 C59 1.490(16) . ?
C58 C60 1.553(15) . ?
C58 C61 1.550(16) . ?
C61 C62 1.527(18) . ?
C63 C64 1.574(18) . ?
C64 C65 1.533(18) . ?
C64 C66 1.511(18) . ?
C64 C67 1.563(18) . ?
C67 C68 1.466(19) . ?
C69 C70 1.541(16) . ?
C70 C71 1.529(15) . ?
C70 C72 1.503(18) . ?
C70 C73 1.543(16) . ?
C73 C74 1.487(18) . ?
O37 N6 1.20(2) . ?
O38 N6 1.27(2) . ?
O39 N6 1.15(3) . ?

loop_
_platon_squeeze_void_nr
_platon_squeeze_void_average_x
_platon_squeeze_void_average_y
_platon_squeeze_void_average_z
_platon_squeeze_void_volume
_platon_squeeze_void_count_electrons
_platon_squeeze_void_content
1 -0.135 0.000 0.439 1521 423 ' '
2 0.103 0.531 0.574 10 0 ' '
3 0.896 0.469 0.426 11 0 ' '
